data_4350633
loop_
_publ_author_name
'Usher, Alistair J.'
'Lucas, Nigel T.'
'Dalton, Gulliver T.'
'Randles, Michael D.'
'Viau, Lydie'
'Humphrey, Mark G.'
'Petrie, Simon'
'Stranger, Robert'
'Willis, Anthony C.'
'Rae, A. David'

_publ_section_title
;
 Mixed-metal cluster chemistry. 29. Core expansion and ligand-driven metal
 exchange at group 6-iridium clusters.
;
_journal_issue 26
_journal_name_full 'Inorganic chemistry'
_journal_page_first 10859
_journal_page_last 10872
_journal_paper_doi 10.1021/ic061736l
_journal_volume 45
_journal_year 2006
_chemical_absolute_configuration ad
_chemical_compound_source
;
?
;
_chemical_formula_moiety ' C25 H19 Ir3 Mo2 O11 '
_chemical_formula_sum 'C25 H19 Ir3 Mo2 O11'
_chemical_formula_weight 1263.96
_chemical_melting_point ?
_space_group_IT_number 19
_space_group_name_Hall 'P 2ac 2ab'
_space_group_name_H-M_alt 'P 21 21 21'
_symmetry_cell_setting orthorhombic
_symmetry_space_group_name_H-M 'P 21 21 21'
_atom_sites_solution_hydrogens geom
_atom_sites_solution_primary direct
_audit_creation_date 02-07-03
_audit_creation_method CRYSTALS_ver_12-03-99
_audit_update_record
;
2002-02-07 - Report on C25 H19 Ir3 Mo2 O11
             by Anthony C. Willis
             for  Mark Humphrey and Alistair Usher

2002-02-08 - passes checkcif tests with minor warnings  
 - note that addsym in checkcif suggests spacegroup Pmcn 
   [transforming to Pnma] - 
   reflections which would be systematic absences for this space group 
   are clearly observed, though generally weaker than average.  
 - missym does not support Pmcn.

;
_cell_angle_alpha 90
_cell_angle_beta 90
_cell_angle_gamma 90
_cell_formula_units_Z 4
_cell_length_a 13.0086(2)
_cell_length_b 13.5437(2)
_cell_length_c 16.6804(2)
_cell_measurement_reflns_used 38536
_cell_measurement_temperature 200
_cell_measurement_theta_max 30
_cell_measurement_theta_min 3
_cell_volume 2938.83(7)
_computing_cell_refinement
; 
 Denzo/Scalepack (Otwinowski & Minor, 1996) 
;
_computing_data_collection
; 
 COLLECT (Nonius BV, 1997) 
;
_computing_data_reduction
; 
 Denzo/Scalepack (Otwinowski & Minor, 1996) 
;
_computing_molecular_graphics
; 
teXsan (MSC, 1992-1997)
;
_computing_publication_material
; 
 CRYSTALS (Watkin et al 2001) 
;
_computing_structure_refinement
; 
 CRYSTALS (Watkin et al 2001) 
;
_computing_structure_solution
; 
 SIR92 (Altomare et al, 1994) 
;
_diffrn_ambient_temperature 200
_diffrn_measured_fraction_theta_full 1.000
_diffrn_measured_fraction_theta_max 1.000
_diffrn_measurement_device_type
; 
Enraf Nonius Kappa CCD 
;
_diffrn_measurement_method ' \f and \w scans with CCD '
_diffrn_radiation_monochromator graphite
_diffrn_radiation_type 'Mo K\a'
_diffrn_radiation_wavelength 0.71073
_diffrn_reflns_av_R_equivalents 0.07
_diffrn_reflns_limit_h_max 18
_diffrn_reflns_limit_h_min -18
_diffrn_reflns_limit_k_max 17
_diffrn_reflns_limit_k_min -19
_diffrn_reflns_limit_l_max 20
_diffrn_reflns_limit_l_min -23
_diffrn_reflns_number 57030
_diffrn_reflns_theta_full 30.
_diffrn_reflns_theta_max 30.03
_diffrn_reflns_theta_min 4.18
_diffrn_standards_decay_% 0.00
_diffrn_standards_interval_count 0
_diffrn_standards_interval_time 0
_diffrn_standards_number 0
_exptl_absorpt_coefficient_mu 14.422
_exptl_absorpt_correction_T_max 0.311
_exptl_absorpt_correction_T_min 0.103
_exptl_absorpt_correction_type integration
_exptl_absorpt_process_details
;
via Gaussian method (Coppens, 1970) implemented in maXus (2000)
;
_exptl_crystal_colour ' black '
_exptl_crystal_density_diffrn 2.857
_exptl_crystal_density_meas ?
_exptl_crystal_description ' plate '
_exptl_crystal_F_000 2288
_exptl_crystal_size_max 0.17
_exptl_crystal_size_mid 0.17
_exptl_crystal_size_min 0.10
_refine_diff_density_max 1.25
_refine_diff_density_min -1.68
_refine_ls_abs_structure_details 'Flack, 3822 Friedel-pairs (crystal is inversion twinned)'
_refine_ls_abs_structure_Flack 0.461(7)
_refine_ls_extinction_coef 9.6(29)
_refine_ls_extinction_method 'Larson 1970 Crystallographic Computing eq 22'
_refine_ls_goodness_of_fit_ref 1.0618
_refine_ls_hydrogen_treatment mixed
_refine_ls_matrix_type full
_refine_ls_number_parameters 375
_refine_ls_number_reflns 4879
_refine_ls_R_factor_gt 0.0214
_refine_ls_shift/su_max 0.048078
_refine_ls_structure_factor_coef F
_refine_ls_weighting_details
;
Chebychev polynomial with 5 parameters, Carruthers & Watkin , 1979, 
0.914    -.102    0.992    -.0739   0.334    
;
_refine_ls_weighting_scheme calc
_refine_ls_wR_factor_ref 0.0228
_reflns_limit_h_max 18
_reflns_limit_h_min -18
_reflns_limit_k_max 19
_reflns_limit_k_min 0
_reflns_limit_l_max 23
_reflns_limit_l_min 0
_reflns_number_gt 4879
_reflns_number_total 8588
_reflns_threshold_expression >3.00\s(I)
_cod_data_source_file ic061736lsi20060912_051558.cif
_cod_data_source_block aju1
_cod_depositor_comments
;
The following automatic conversions were performed:

data item '_chemical_melting_point' value 'not measured' was changed
to '?' -- the value is undefined or not given.

data item '_symmetry_cell_setting' value 'Orthorhombic ' was changed
to 'orthorhombic' in accordance with the
/home/saulius/struct/COD-crude-data/automatic-downloads/DataCite-retrospective/ACS/depositions/lib/dictionaries/cif_core.dic
dictionary named 'cif_core.dic' version 2.4.2 last updated on
2011-04-26.

data item '_exptl_crystal_density_meas' value 'not measured' was
changed to '?' -- the value is perceived as not measured.

Automatic conversion script
Id: cif_fix_values 6909 2019-04-08 15:41:33Z antanas 
;
_cod_original_sg_symbol_H-M 'P 21 21 21 '
_cod_original_formula_sum ' C25 H19 Ir3 Mo2 O11 '
_cod_database_code 4350633

loop_
_symmetry_equiv_pos_as_xyz
x,y,z
x+1/2,-y+1/2,-z
-x,y+1/2,-z+1/2
-x+1/2,-y,z+1/2

loop_
_atom_site_label
_atom_site_type_symbol
_atom_site_fract_x
_atom_site_fract_y
_atom_site_fract_z
_atom_site_U_iso_or_equiv
_atom_site_occupancy
_atom_site_adp_type
Ir1 ir 0.24041(2) 0.619352(17) 0.276570(16) 0.0242 1.0000 Uani
Ir2 ir 0.34278(2) 0.77662(3) 0.33164(2) 0.0258 1.0000 Uani
Ir3 ir 0.13103(2) 0.77199(3) 0.33117(2) 0.0262 1.0000 Uani
Mo4 mo 0.23395(5) 0.78490(4) 0.17850(3) 0.0258 1.0000 Uani
Mo5 mo 0.23883(6) 0.65901(4) 0.44651(4) 0.0282 1.0000 Uani
O11 o 0.4163(6) 0.4820(7) 0.2384(6) 0.0547 1.0000 Uani
O12 o 0.0653(6) 0.4785(7) 0.2405(6) 0.0567 1.0000 Uani
O21 o 0.5434(5) 0.7563(7) 0.2416(5) 0.0566 1.0000 Uani
O22 o 0.3831(9) 0.9627(7) 0.4267(7) 0.0787 1.0000 Uani
O25 o 0.4752(5) 0.6267(6) 0.4191(5) 0.0442 1.0000 Uani
O31 o -0.0670(6) 0.7460(8) 0.2371(6) 0.0674 1.0000 Uani
O32 o 0.0866(8) 0.9663(8) 0.4168(7) 0.0752 1.0000 Uani
O35 o 0.0043(5) 0.6154(6) 0.4156(5) 0.0502 1.0000 Uani
O41 o 0.4002(7) 0.6468(7) 0.1029(6) 0.0599 1.0000 Uani
O42 o 0.0864(6) 0.6348(7) 0.0962(6) 0.0544 1.0000 Uani
O51 o 0.2455(9) 0.4319(4) 0.4184(4) 0.0633 1.0000 Uani
C11 c 0.3499(7) 0.5319(8) 0.2534(7) 0.0337 1.0000 Uani
C12 c 0.1331(8) 0.5324(9) 0.2558(6) 0.0356 1.0000 Uani
C21 c 0.4678(7) 0.7651(8) 0.2731(7) 0.0407 1.0000 Uani
C22 c 0.3727(9) 0.8937(8) 0.3919(6) 0.0450 1.0000 Uani
C25 c 0.3937(7) 0.6599(7) 0.4074(6) 0.0306 1.0000 Uani
C31 c 0.0081(8) 0.7619(8) 0.2716(8) 0.0441 1.0000 Uani
C32 c 0.1003(8) 0.891(1) 0.3856(8) 0.0499 1.0000 Uani
C35 c 0.0816(7) 0.6569(8) 0.4035(7) 0.0388 1.0000 Uani
C41 c 0.3383(8) 0.6946(8) 0.1360(8) 0.0390 1.0000 Uani
C42 c 0.1406(8) 0.6854(9) 0.1323(8) 0.0387 1.0000 Uani
C51 c 0.2434(9) 0.5168(6) 0.4210(5) 0.0428 1.0000 Uani
C401 c 0.3210(8) 0.8981(7) 0.0988(6) 0.0379 1.0000 Uani
C402 c 0.2745(7) 0.9564(5) 0.1605(6) 0.0366 1.0000 Uani
C403 c 0.1672(7) 0.9431(6) 0.1549(6) 0.0328 1.0000 Uani
C404 c 0.1434(7) 0.8834(8) 0.0893(6) 0.0355 1.0000 Uani
C405 c 0.2378(8) 0.8536(5) 0.0527(4) 0.0327 1.0000 Uani
C411 c 0.4336(8) 0.8960(9) 0.0770(7) 0.0493 1.0000 Uani
C412 c 0.3285(8) 1.0242(7) 0.2153(6) 0.0429 1.0000 Uani
C413 c 0.0344(8) 0.8663(8) 0.0582(8) 0.0518 1.0000 Uani
C415 c 0.2481(13) 0.8016(6) -0.0263(5) 0.0572 1.0000 Uani
C501 c 0.295(1) 0.6070(11) 0.5699(6) 0.0561 1.0000 Uani
C502 c 0.323(1) 0.7068(14) 0.5622(7) 0.0723 1.0000 Uani
C503 c 0.2325(15) 0.7618(8) 0.5574(6) 0.0761 1.0000 Uani
C504 c 0.151(1) 0.6968(13) 0.5644(8) 0.0646 1.0000 Uani
C505 c 0.1872(11) 0.6043(11) 0.5697(8) 0.0649 1.0000 Uani
H1 h 0.244(7) 0.840(5) 0.282(4) 0.0260 1.0000 Uiso
H4031 h 0.1157(7) 0.9722(6) 0.1926(6) 0.0400 1.0000 Uiso
H4111 h 0.4501(8) 0.9538(9) 0.0419(7) 0.0582 1.0000 Uiso
H4112 h 0.4757(8) 0.8995(9) 0.1271(7) 0.0582 1.0000 Uiso
H4113 h 0.4495(8) 0.8334(9) 0.0477(7) 0.0582 1.0000 Uiso
H4121 h 0.3331(8) 1.0911(7) 0.1901(6) 0.0515 1.0000 Uiso
H4122 h 0.2899(8) 1.0289(7) 0.2670(6) 0.0515 1.0000 Uiso
H4123 h 0.3993(8) 0.9986(7) 0.2258(6) 0.0515 1.0000 Uiso
H4131 h 0.0151(8) 0.9206(8) 0.0205(8) 0.0619 1.0000 Uiso
H4132 h -0.0146(8) 0.8656(8) 0.1044(8) 0.0619 1.0000 Uiso
H4133 h 0.0312(8) 0.8015(8) 0.0296(8) 0.0619 1.0000 Uiso
H4151 h 0.2475(13) 0.8512(6) -0.0707(5) 0.0671 1.0000 Uiso
H4152 h 0.3144(13) 0.7642(6) -0.0275(5) 0.0671 1.0000 Uiso
H4153 h 0.1895(13) 0.7547(6) -0.0334(5) 0.0671 1.0000 Uiso
H5011 h 0.342(1) 0.5490(11) 0.5748(6) 0.0668 1.0000 Uiso
H5021 h 0.394(1) 0.7331(14) 0.5599(7) 0.0851 1.0000 Uiso
H5031 h 0.2280(15) 0.8350(8) 0.5505(6) 0.0896 1.0000 Uiso
H5041 h 0.076(1) 0.7158(13) 0.5653(8) 0.0779 1.0000 Uiso
H5051 h 0.1442(11) 0.5433(11) 0.5731(8) 0.0796 1.0000 Uiso

loop_
_atom_site_aniso_label
_atom_site_aniso_U_11
_atom_site_aniso_U_22
_atom_site_aniso_U_33
_atom_site_aniso_U_23
_atom_site_aniso_U_13
_atom_site_aniso_U_12
Ir1 0.02881(15) 0.01849(11) 0.02526(13) 0.0001(1) -0.00040(14) -0.00030(12)
Ir2 0.02906(15) 0.02209(16) 0.02636(19) 0.00083(19) -0.00285(13) -0.00227(12)
Ir3 0.02905(15) 0.02362(16) 0.02605(19) 0.00048(19) 0.00059(13) 0.00421(12)
Mo4 0.0329(3) 0.0209(2) 0.0236(3) 0.0015(2) -0.0002(3) -0.0016(3)
Mo5 0.0354(4) 0.0261(3) 0.0232(3) 0.0032(2) 0.0002(3) 0.0028(3)
O11 0.054(5) 0.053(6) 0.057(6) -0.013(5) -0.004(4) 0.026(4)
O12 0.063(5) 0.046(5) 0.062(7) -0.003(4) -0.007(4) -0.029(4)
O21 0.039(4) 0.066(6) 0.065(6) 0.004(5) 0.018(3) -0.001(3)
O22 0.126(8) 0.039(5) 0.071(7) -0.022(5) -0.035(6) 0.002(5)
O25 0.036(4) 0.046(4) 0.050(5) 0.016(4) -0.004(3) 0.011(3)
O31 0.040(4) 0.091(8) 0.071(6) 0.002(5) -0.017(4) -0.002(4)
O32 0.101(7) 0.056(6) 0.068(7) -0.020(5) 0.005(5) 0.028(5)
O35 0.035(4) 0.048(5) 0.067(6) 0.009(4) 0.002(3) -0.010(3)
O41 0.074(6) 0.053(5) 0.052(6) 0.010(5) 0.028(4) 0.017(4)
O42 0.071(5) 0.046(5) 0.046(5) -0.001(4) -0.027(4) -0.011(4)
O51 0.106(6) 0.026(3) 0.057(4) 0.005(3) 0.001(6) 0.015(5)
C11 0.039(5) 0.022(5) 0.040(8) -0.010(4) -0.004(4) 0.003(3)
C12 0.050(6) 0.031(5) 0.025(7) -0.004(4) 0.001(4) 0.000(4)
C21 0.039(5) 0.038(5) 0.045(6) 0.014(6) 0.003(4) -0.009(4)
C22 0.081(7) 0.033(6) 0.020(5) -0.002(4) -0.022(5) 0.003(5)
C25 0.044(5) 0.022(4) 0.025(5) -0.004(4) 0.000(4) -0.008(4)
C31 0.048(6) 0.035(6) 0.049(7) -0.003(6) -0.003(5) 0.005(4)
C32 0.045(6) 0.047(7) 0.057(8) 0.008(6) -0.005(5) 0.019(5)
C35 0.030(5) 0.043(6) 0.044(7) 0.006(5) 0.011(4) 0.004(4)
C41 0.057(6) 0.024(5) 0.036(6) 0.003(4) 0.000(5) -0.004(4)
C42 0.051(6) 0.034(6) 0.031(7) -0.001(4) -0.005(4) 0.001(4)
C51 0.046(5) 0.044(5) 0.039(4) 0.006(4) 0.001(5) 0.006(5)
C401 0.049(6) 0.030(5) 0.035(6) 0.008(4) 0.005(4) -0.003(4)
C402 0.053(5) 0.018(3) 0.039(5) 0.003(3) -0.004(5) -0.002(4)
C403 0.040(4) 0.024(4) 0.034(5) 0.013(4) -0.001(4) -0.003(3)
C404 0.057(6) 0.025(4) 0.024(5) 0.014(4) -0.007(4) -0.002(4)
C405 0.049(5) 0.024(3) 0.025(3) 0.010(3) -0.001(4) 0.004(4)
C411 0.064(7) 0.043(6) 0.040(6) 0.006(5) 0.010(5) 0.001(5)
C412 0.052(6) 0.034(5) 0.043(6) -0.002(4) -0.006(5) -0.012(4)
C413 0.049(6) 0.044(6) 0.062(7) 0.015(6) -0.020(5) 0.005(5)
C415 0.110(9) 0.037(4) 0.025(4) -0.005(3) -0.010(7) -0.002(7)
C501 0.078(8) 0.075(9) 0.015(5) 0.000(6) -0.005(5) 0.029(7)
C502 0.063(8) 0.132(15) 0.022(6) -0.005(8) -0.005(5) -0.047(9)
C503 0.155(14) 0.049(6) 0.024(4) -0.002(4) 0.007(8) 0.03(1)
C504 0.059(7) 0.098(12) 0.037(8) -0.020(8) 0.012(5) 0.016(7)
C505 0.09(1) 0.07(1) 0.029(7) 0.007(7) 0.013(6) -0.034(8)

loop_
_atom_type_symbol
_atom_type_scat_dispersion_real
_atom_type_scat_dispersion_imag
_atom_type_scat_Cromer_Mann_a1
_atom_type_scat_Cromer_Mann_b1
_atom_type_scat_Cromer_Mann_a2
_atom_type_scat_Cromer_Mann_b2
_atom_type_scat_Cromer_Mann_a3
_atom_type_scat_Cromer_Mann_b3
_atom_type_scat_Cromer_Mann_a4
_atom_type_scat_Cromer_Mann_b4
_atom_type_scat_Cromer_Mann_c
_atom_type_scat_source
'C   ' 0.0033 0.0016 2.3100 20.8439 1.0200 10.2075 1.5886 0.5687 0.8650 51.6512 0.2156 International_Tables_Vol_IV_Table_2.2B
'H   ' 0.0000 0.0000 0.4930 10.5109 0.3229 26.1257 0.1402 3.1424 0.0408 57.7997 0.0030 International_Tables_Vol_IV_Table_2.2B
'Ir  ' -2.0660 7.9900 27.3049 1.5928 16.7296 8.8655 15.6115 0.4179 5.8338 45.0011 11.4722 International_Tables_Vol_IV_Table_2.2B
'Mo  ' -1.8250 0.6880 3.7025 0.2772 17.2356 1.0958 12.8876 11.0040 3.7429 61.6584 4.3875 International_Tables_Vol_IV_Table_2.2B
'O   ' 0.0106 0.0060 3.0485 13.2771 2.2868 5.7011 1.5463 0.3239 0.8670 32.9089 0.2508 International_Tables_Vol_IV_Table_2.2B

loop_
_exptl_crystal_face_index_h
_exptl_crystal_face_index_k
_exptl_crystal_face_index_l
_exptl_crystal_face_perp_dist
0 0 1 0.050
0 0 -1 0.050
1 -1 1 0.070
-1 1 -1 0.100
1 -1 -1 0.070
-1 1 1 0.100
1 1 1 0.060
-1 -1 -1 0.100
1 1 -1 0.060
-1 -1 1 0.070

loop_
_geom_angle_atom_site_label_1
_geom_angle_atom_site_label_2
_geom_angle_atom_site_label_3
_geom_angle
_geom_angle_publ_flag
Ir2 Ir1 Ir3 62.07(1) yes
Ir2 Ir1 Mo4 64.807(16) yes
Ir3 Ir1 Mo4 63.871(17) yes
Ir2 Ir1 Mo5 61.177(17) yes
Ir3 Ir1 Mo5 61.110(17) yes
Mo4 Ir1 Mo5 115.356(19) yes
Ir2 Ir1 C11 101.2(3) no
Ir3 Ir1 C11 162.8(3) no
Mo4 Ir1 C11 114.1(3) no
Mo5 Ir1 C11 108.8(3) no
Ir2 Ir1 C12 160.4(3) no
Ir3 Ir1 C12 98.8(3) no
Mo4 Ir1 C12 112.3(3) no
Mo5 Ir1 C12 107.2(3) no
C11 Ir1 C12 97.5(3) no
Ir1 Ir2 Ir3 58.877(12) yes
Ir1 Ir2 Mo4 59.284(14) yes
Ir3 Ir2 Mo4 60.930(18) yes
Ir1 Ir2 Mo5 63.074(16) yes
Ir3 Ir2 Mo5 60.81(2) yes
Mo4 Ir2 Mo5 112.41(2) yes
Ir1 Ir2 C21 100.6(3) no
Ir3 Ir2 C21 148.3(4) no
Mo4 Ir2 C21 88.2(3) no
Mo5 Ir2 C21 135.1(3) no
Ir1 Ir2 C22 160.0(4) no
Ir3 Ir2 C22 102.9(4) no
Mo4 Ir2 C22 121.6(3) no
Mo5 Ir2 C22 102.0(4) no
C21 Ir2 C22 99.4(5) no
Ir1 Ir2 C25 76.6(2) no
Ir3 Ir2 C25 107.2(2) no
Mo4 Ir2 C25 134.3(2) no
Mo5 Ir2 C25 47.9(3) no
C21 Ir2 C25 88.7(4) no
Ir1 Ir2 H1 82.2(23) no
Ir3 Ir2 H1 43.6(26) no
Mo4 Ir2 H1 38.3(22) no
Mo5 Ir2 H1 104.0(26) no
C21 Ir2 H1 115.3(26) no
C22 Ir2 C25 103.9(4) no
C22 Ir2 H1 89.4(22) no
C25 Ir2 H1 150.6(26) no
Ir1 Ir3 Ir2 59.054(12) yes
Ir1 Ir3 Mo4 59.868(15) yes
Ir2 Ir3 Mo4 62.400(18) yes
Ir1 Ir3 Mo5 63.202(16) yes
Ir2 Ir3 Mo5 60.99(2) yes
Mo4 Ir3 Mo5 113.78(2) yes
Ir1 Ir3 C31 102.5(3) no
Ir2 Ir3 C31 148.2(4) no
Mo4 Ir3 C31 86.1(4) no
Mo5 Ir3 C31 137.6(4) no
Ir1 Ir3 C32 159.3(3) no
Ir2 Ir3 C32 101.0(3) no
Mo4 Ir3 C32 118.1(4) no
Mo5 Ir3 C32 103.8(4) no
C31 Ir3 C32 97.8(5) no
Ir1 Ir3 C35 77.4(3) no
Ir2 Ir3 C35 109.0(3) no
Mo4 Ir3 C35 134.7(3) no
Mo5 Ir3 C35 49.6(3) no
C31 Ir3 C35 89.4(5) no
Ir1 Ir3 H1 79.7(21) no
Ir2 Ir3 H1 39.2(24) no
Mo4 Ir3 H1 40.5(20) no
Mo5 Ir3 H1 99.8(24) no
C31 Ir3 H1 117.3(23) no
C32 Ir3 C35 107.1(5) no
C32 Ir3 H1 87.5(21) no
C35 Ir3 H1 148.0(24) no
Ir1 Mo4 Ir2 55.909(14) yes
Ir1 Mo4 Ir3 56.261(14) yes
Ir2 Mo4 Ir3 56.669(13) yes
Ir1 Mo4 C41 71.8(3) no
Ir2 Mo4 C41 87.5(4) no
Ir3 Mo4 C41 127.1(3) no
Ir1 Mo4 C42 72.4(4) no
Ir2 Mo4 C42 127.9(4) no
Ir3 Mo4 C42 91.0(4) no
C41 Mo4 C42 81.9(4) no
Ir1 Mo4 C401 148.8(2) no
Ir2 Mo4 C401 106.8(3) no
Ir3 Mo4 C401 140.5(3) no
C41 Mo4 C401 82.4(4) no
C42 Mo4 C401 121.8(5) no
Ir1 Mo4 C402 148.0(2) no
Ir2 Mo4 C402 92.3(2) no
Ir3 Mo4 C402 105.7(2) no
C41 Mo4 C402 114.0(4) no
C42 Mo4 C402 138.4(4) no
Ir1 Mo4 C403 148.0(2) no
Ir2 Mo4 C403 111.2(2) no
Ir3 Mo4 C403 91.8(2) no
C41 Mo4 C403 140.0(4) no
C42 Mo4 C403 109.3(4) no
Ir1 Mo4 C404 149.0(2) no
Ir2 Mo4 C404 146.0(3) no
Ir3 Mo4 C404 111.5(3) no
C41 Mo4 C404 118.6(4) no
C42 Mo4 C404 80.2(4) no
Ir1 Mo4 C405 149.89(18) no
Ir2 Mo4 C405 143.5(2) no
Ir3 Mo4 C405 147.4(2) no
C41 Mo4 C405 84.7(4) no
C42 Mo4 C405 86.2(4) no
Ir1 Mo4 H1 77.2(20) no
Ir2 Mo4 H1 35.2(25) no
Ir3 Mo4 H1 41.1(25) no
C41 Mo4 H1 122.2(27) no
C42 Mo4 H1 132.1(25) no
C401 Mo4 C402 35.2(3) no
C401 Mo4 C403 58.7(3) no
C402 Mo4 C403 34.5(3) no
C401 Mo4 C404 60.1(3) no
C402 Mo4 C404 58.3(3) no
C403 Mo4 C404 34.8(3) no
C401 Mo4 C405 36.8(4) no
C402 Mo4 C405 59.3(3) no
C403 Mo4 C405 58.9(3) no
C404 Mo4 C405 36.1(4) no
C401 Mo4 H1 103.3(23) no
C402 Mo4 H1 73.5(21) no
C403 Mo4 H1 79.4(22) no
C404 Mo4 H1 113.2(23) no
C405 Mo4 H1 132.4(20) no
Ir1 Mo5 Ir2 55.749(15) yes
Ir1 Mo5 Ir3 55.688(15) yes
Ir2 Mo5 Ir3 58.206(14) yes
Ir1 Mo5 C25 72.1(3) no
Ir2 Mo5 C25 48.3(3) no
Ir3 Mo5 C25 105.0(3) no
Ir1 Mo5 C35 71.3(3) no
Ir2 Mo5 C35 103.5(3) no
Ir3 Mo5 C35 46.7(3) no
C25 Mo5 C35 142.8(3) no
Ir1 Mo5 C51 66.8(2) no
Ir2 Mo5 C51 112.8(3) no
Ir3 Mo5 C51 113.3(3) no
C25 Mo5 C51 84.9(4) no
C35 Mo5 C51 86.8(5) no
Ir1 Mo5 C501 145.3(3) no
Ir2 Mo5 C501 128.8(4) no
Ir3 Mo5 C501 159.0(3) no
C25 Mo5 C501 88.6(4) no
C35 Mo5 C501 126.3(5) no
Ir1 Mo5 C502 150.4(3) no
Ir2 Mo5 C502 100.5(3) no
Ir3 Mo5 C502 130.6(5) no
C25 Mo5 C502 78.8(4) no
C35 Mo5 C502 136.5(5) no
Ir1 Mo5 C503 153.7(3) no
Ir2 Mo5 C503 102.7(4) no
Ir3 Mo5 C503 101.5(3) no
C25 Mo5 C503 106.0(6) no
C35 Mo5 C503 103.8(6) no
Ir1 Mo5 C504 150.7(3) no
Ir2 Mo5 C504 132.9(4) no
Ir3 Mo5 C504 102.2(4) no
C25 Mo5 C504 136.5(4) no
C35 Mo5 C504 79.5(5) no
Ir1 Mo5 C505 145.6(3) no
Ir2 Mo5 C505 158.4(3) no
Ir3 Mo5 C505 129.9(4) no
C25 Mo5 C505 123.9(5) no
C35 Mo5 C505 90.9(5) no
C51 Mo5 C501 83.4(4) no
C51 Mo5 C502 116.1(6) no
C501 Mo5 C502 35.6(5) no
C51 Mo5 C503 139.5(4) no
C501 Mo5 C503 58.7(4) no
C502 Mo5 C503 35.0(5) no
C51 Mo5 C504 114.2(5) no
C501 Mo5 C504 57.8(5) no
C502 Mo5 C504 57.8(4) no
C503 Mo5 C504 34.7(5) no
C51 Mo5 C505 83.5(5) no
C501 Mo5 C505 35.6(4) no
C502 Mo5 C505 58.5(5) no
C503 Mo5 C505 57.7(5) no
C504 Mo5 C505 33.8(5) no
Ir1 C11 O11 178.0(10) no
Ir1 C12 O12 178.1(10) no
Ir2 C21 O21 176.8(10) no
Ir2 C22 O22 175.3(12) no
Ir2 C25 Mo5 83.8(3) no
Ir2 C25 O25 131.8(8) no
Mo5 C25 O25 144.1(8) no
Ir3 C31 O31 173.2(10) no
Ir3 C32 O32 175.7(12) no
Ir3 C35 Mo5 83.7(4) no
Ir3 C35 O35 136.7(9) no
Mo5 C35 O35 139.6(9) no
Mo4 C41 O41 172.5(10) no
Mo4 C42 O42 170.9(11) no
Mo5 C51 O51 169.6(7) no
Mo4 C401 C402 75.3(5) no
Mo4 C401 C405 70.6(5) no
C402 C401 C405 107.1(8) no
Mo4 C401 C411 126.7(7) no
C402 C401 C411 126.4(10) no
C405 C401 C411 125.8(9) no
Mo4 C402 C401 69.4(5) no
Mo4 C402 C403 70.6(5) no
C401 C402 C403 107.4(9) no
Mo4 C402 C412 129.1(6) no
C401 C402 C412 126.0(9) no
C403 C402 C412 126.4(9) no
Mo4 C403 C402 74.9(5) no
Mo4 C403 C404 71.6(5) no
C402 C403 C404 110.3(9) no
Mo4 C403 H4031 120.1(2) no
C402 C403 H4031 124.8(6) no
C404 C403 H4031 124.9(5) no
Mo4 C404 C403 73.6(5) no
Mo4 C404 C405 71.0(5) no
C403 C404 C405 107.8(8) no
Mo4 C404 C413 127.0(7) no
C403 C404 C413 124.1(10) no
C405 C404 C413 127.6(10) no
Mo4 C405 C401 72.7(5) no
Mo4 C405 C404 72.9(5) no
C401 C405 C404 107.2(7) no
Mo4 C405 C415 127.9(5) no
C401 C405 C415 126.2(10) no
C404 C405 C415 125.7(10) no
C401 C411 H4111 109.6(6) no
C401 C411 H4112 109.2(6) no
H4111 C411 H4112 109.476 no
C401 C411 H4113 109.6(6) no
H4111 C411 H4113 109.475 no
H4112 C411 H4113 109.476 no
C402 C412 H4121 109.4(5) no
C402 C412 H4122 109.6(6) no
H4121 C412 H4122 109.476 no
C402 C412 H4123 109.4(5) no
H4121 C412 H4123 109.476 no
H4122 C412 H4123 109.476 no
C404 C413 H4131 109.5(5) no
C404 C413 H4132 109.4(6) no
H4131 C413 H4132 109.476 no
C404 C413 H4133 109.5(6) no
H4131 C413 H4133 109.476 no
H4132 C413 H4133 109.476 no
C405 C415 H4151 109.6(4) no
C405 C415 H4152 109.4(7) no
H4151 C415 H4152 109.476 no
C405 C415 H4153 109.4(7) no
H4151 C415 H4153 109.476 no
H4152 C415 H4153 109.476 no
Mo5 C501 C502 72.8(7) no
Mo5 C501 C505 71.8(8) no
C502 C501 C505 106.4(13) no
Mo5 C501 H5011 120.7(3) no
C502 C501 H5011 127.2(8) no
C505 C501 H5011 126.5(11) no
Mo5 C502 C501 71.6(7) no
Mo5 C502 C503 72.7(7) no
C501 C502 C503 107.6(11) no
Mo5 C502 H5021 120.6(3) no
C501 C502 H5021 125.9(8) no
C503 C502 H5021 126.5(9) no
Mo5 C503 C502 72.2(7) no
Mo5 C503 C504 73.3(7) no
C502 C503 C504 107.6(10) no
Mo5 C503 H5031 120.4(3) no
C502 C503 H5031 125.9(9) no
C504 C503 H5031 126.5(8) no
Mo5 C504 C503 71.9(7) no
Mo5 C504 C505 71.1(7) no
C503 C504 C505 109.0(11) no
Mo5 C504 H5041 123.0(3) no
C503 C504 H5041 125.4(8) no
C505 C504 H5041 125.7(9) no
Mo5 C505 C501 72.5(8) no
Mo5 C505 C504 75.1(8) no
C501 C505 C504 109.3(14) no
Mo5 C505 H5051 118.9(3) no
C501 C505 H5051 125.5(11) no
C504 C505 H5051 125.1(9) no
Ir2 H1 Ir3 97.2(32) no
Ir2 H1 Mo4 106.5(38) no
Ir3 H1 Mo4 98.5(35) no

loop_
_geom_bond_atom_site_label_1
_geom_bond_atom_site_label_2
_geom_bond_distance
_geom_bond_publ_flag
Ir1 Ir2 2.6748(4) yes
Ir1 Ir3 2.6698(4) yes
Ir1 Mo4 2.7767(6) yes
Ir1 Mo5 2.8851(7) yes
Ir1 C11 1.892(9) yes
Ir1 C12 1.859(11) yes
Ir2 Ir3 2.7554(4) yes
Ir2 Mo4 2.9226(7) yes
Ir2 Mo5 2.8350(7) yes
Ir2 C21 1.90(1) yes
Ir2 C22 1.917(11) yes
Ir2 C25 2.13(1) yes
Ir2 H1 1.76(8) no
Ir3 Mo4 2.8824(7) yes
Ir3 Mo5 2.8300(7) yes
Ir3 C31 1.887(11) yes
Ir3 C32 1.888(13) yes
Ir3 C35 2.074(11) yes
Ir3 H1 1.92(8) no
Mo4 C41 1.959(11) yes
Mo4 C42 1.971(11) yes
Mo4 C401 2.32(1) yes
Mo4 C402 2.401(7) yes
Mo4 C403 2.345(8) yes
Mo4 C404 2.320(9) yes
Mo4 C405 2.296(7) yes
Mo4 H1 1.89(7) no
Mo5 C25 2.117(9) yes
Mo5 C35 2.17(1) yes
Mo5 C51 1.973(8) yes
Mo5 C501 2.294(11) yes
Mo5 C502 2.310(12) yes
Mo5 C503 2.32(1) yes
Mo5 C504 2.334(12) yes
Mo5 C505 2.285(12) yes
O11 C11 1.126(12) yes
O12 C12 1.173(13) yes
O21 C21 1.121(12) yes
O22 C22 1.109(14) yes
O25 C25 1.169(11) yes
O31 C31 1.154(13) yes
O32 C32 1.165(16) yes
O35 C35 1.169(12) yes
O41 C41 1.171(14) yes
O42 C42 1.153(14) yes
O51 C51 1.151(9) yes
C401 C402 1.432(13) yes
C401 C405 1.458(14) yes
C401 C411 1.510(14) yes
C402 C403 1.410(13) yes
C402 C412 1.473(12) yes
C403 C404 1.395(14) yes
C403 H4031 1.000 no
C404 C405 1.430(14) yes
C404 C413 1.527(13) yes
C405 C415 1.50(1) yes
C411 H4111 1.000 no
C411 H4112 1.000 no
C411 H4113 1.000 no
C412 H4121 1.000 no
C412 H4122 1.000 no
C412 H4123 1.000 no
C413 H4131 1.000 no
C413 H4132 1.000 no
C413 H4133 1.000 no
C415 H4151 1.000 no
C415 H4152 1.000 no
C415 H4153 1.000 no
C501 C502 1.41(2) yes
C501 C505 1.401(15) yes
C501 H5011 1.000 no
C502 C503 1.39(2) yes
C502 H5021 1.000 no
C503 C504 1.39(2) yes
C503 H5031 1.000 no
C504 C505 1.34(2) yes
C504 H5041 1.000 no
C505 H5051 1.000 no
